data_1008011
loop_
_publ_author_name
'Brown, G M'
'Noe-Spirlet, M R'
'Busing, W R'
'Levy, H A'

_publ_section_title
;
Dodecatungstophosphoric acid hexahydrate, (H~5~ O~2~)~3~ (P W~12~
O~40~), the true structure of Keggin's 'pentahydrate' from single
crystal X-ray and neutron diffraction data
;
_journal_coden_ASTM ACBCAR
_journal_name_full 'Acta Crystallographica B (24,1968-38,1982)'
_journal_page_first 1038
_journal_page_last 1046
_journal_paper_doi 10.1107/S0567740877005330
_journal_volume 33
_journal_year 1977
_chemical_formula_structural '(H5 O2)3 P W12 O40'
_chemical_formula_sum 'H15 O46 P W12'
_chemical_name_systematic 'Aquaoxonium dodecatungstophosphate'
_space_group_IT_number 224
_symmetry_cell_setting cubic
_symmetry_space_group_name_Hall '-P 4bc 2bc 3'
_symmetry_space_group_name_H-M 'P n -3 m :2'
_cell_angle_alpha 90
_cell_angle_beta 90
_cell_angle_gamma 90
_cell_formula_units_Z 2
_cell_length_a 12.506(5)
_cell_length_b 12.506(5)
_cell_length_c 12.506(5)
_cell_volume 1955.9
_exptl_crystal_density_meas 5.53
_refine_ls_R_factor_all 0.059
_cod_original_sg_symbol_H-M 'P n -3 m Z'
_cod_database_code 1008011

loop_
_symmetry_equiv_pos_as_xyz
x,y,z
x,1/2-y,1/2-z
1/2-x,y,1/2-z
1/2-x,1/2-y,z
x,z,y
x,1/2-z,1/2-y
1/2-x,z,1/2-y
1/2-x,1/2-z,y
y,z,x
1/2-y,1/2-z,x
y,1/2-z,1/2-x
1/2-y,z,1/2-x
z,y,x
1/2-z,1/2-y,x
z,1/2-y,1/2-x
1/2-z,y,1/2-x
z,x,y
1/2-z,x,1/2-y
1/2-z,1/2-x,y
z,1/2-x,1/2-y
y,x,z
1/2-y,x,1/2-z
1/2-y,1/2-x,z
y,1/2-x,1/2-z
-x,-y,-z
-x,1/2+y,1/2+z
1/2+x,-y,1/2+z
1/2+x,1/2+y,-z
-x,-z,-y
-x,1/2+z,1/2+y
1/2+x,-z,1/2+y
1/2+x,1/2+z,-y
-y,-z,-x
1/2+y,1/2+z,-x
-y,1/2+z,1/2+x
1/2+y,-z,1/2+x
-z,-y,-x
1/2+z,1/2+y,-x
-z,1/2+y,1/2+x
1/2+z,-y,1/2+x
-z,-x,-y
1/2+z,-x,1/2+y
1/2+z,1/2+x,-y
-z,1/2+x,1/2+y
-y,-x,-z
1/2+y,-x,1/2+z
1/2+y,1/2+x,-z
-y,1/2+x,1/2+z

loop_
_atom_site_aniso_label
_atom_site_aniso_U_11
_atom_site_aniso_U_12
_atom_site_aniso_U_13
_atom_site_aniso_U_22
_atom_site_aniso_U_23
_atom_site_aniso_U_33
P1 0.0137(19) 0. 0. 0.0137(19) 0. 0.0137(19)
W1 0.02(3) .000(2) .000(2) 0.017(2) -0.0058(3) 0.017(2)
O1 0.018(31) -0.0013(35) -0.0013(35) 0.018(31) -0.0013(35) 0.018(31)
O2 0.0163(26) -0.006(45) 0.0003(34) 0.0163(26) -0.0003(25) 0.0192(25)
O3 0.0199(27) 0.0047(35) -0.0087(27) 0.0199(27) -0.0087(27) 0.0175(45)
O4 0.0327(56) -0.0015(29) -0.0015(29) 0.0315(33) -0.0158(44) 0.0315(33)
O5 0.12(257) 0. -0.0124(121) 0.0552(146) 0. 0.0371(134)
H1 0.0708 0. 0. 0.0708 0. 0.0708
H2 0.0552 0. 0. 0.0552 0. 0.0552

loop_
_atom_site_label
_atom_site_type_symbol
_atom_site_symmetry_multiplicity
_atom_site_Wyckoff_symbol
_atom_site_fract_x
_atom_site_fract_y
_atom_site_fract_z
_atom_site_occupancy
_atom_site_attached_hydrogens
_atom_site_calc_flag
P1 P5+ 2 a 0.75 0.75 0.75 1. 0 d
W1 W6+ 24 k 0.75821(4) 0.95680(3) 0.95680(3) 1. 0 d
O1 O2- 8 e 0.82252(69) 0.82252(69) 0.82252(69) 1. 0 d
O2 O2- 24 k 0.65617(47) 0.84383(47) 0.99326(67) 1. 0 d
O3 O2- 24 k 0.87223(48) 0.87223(48) 0.02398(68) 1. 0 d
O4 O2- 24 k 0.73311(48) 0.05452(48) 0.05452(69) 1. 0 d
O5 O2- 24 h 0.75 0.15472(19) 0.25 0.5 2 d
H1 H1+ 48 l 0.74503 0.10148 0.191 0.5 0 d
H2 H1+ 6 d 0.75 0.25 0.25 1. 0 d

loop_
_atom_type_symbol
_atom_type_oxidation_number
P5+ 5.000
W6+ 6.000
O2- -2.000
H1+ 1.000
